data_7032680
loop_
_publ_author_name
'You, Li-Xin'
'Wang, Shu-Ju'
'Xiong, Gang'
'Ding, Fu'
'Meert, Katrien W.'
'Poelman, Dirk'
'Smet, Philippe F.'
'Ren, Bao-Yi'
'Tian, Yan-Wen'
'Sun, Ya-Guang'

_publ_section_title
;
 Synthesis, structure and properties of 2D lanthanide coordination
 polymers based on N-heterocyclic arylpolycarboxylate ligands.
;
_journal_issue 46
_journal_name_full 'Dalton transactions (Cambridge, England : 2003)'
_journal_page_first 17385
_journal_page_last 17394
_journal_paper_doi 10.1039/c4dt02517b
_journal_volume 43
_journal_year 2014
_chemical_formula_sum 'C15 H14 Dy N O12'
_chemical_formula_weight 562.77
_chemical_name_systematic
; 
 ? 
;
_space_group_IT_number 14
_symmetry_cell_setting monoclinic
_symmetry_space_group_name_Hall '-P 2ybc'
_symmetry_space_group_name_H-M 'P 1 21/c 1'
_atom_sites_solution_hydrogens geom
_atom_sites_solution_primary direct
_atom_sites_solution_secondary difmap
_audit_creation_method SHELXL-97
_cell_angle_alpha 90.00
_cell_angle_beta 126.33(2)
_cell_angle_gamma 90.00
_cell_formula_units_Z 4
_cell_length_a 14.496(3)
_cell_length_b 7.1990(14)
_cell_length_c 20.714(7)
_cell_measurement_reflns_used 3966
_cell_measurement_temperature 293(2)
_cell_measurement_theta_max 27.48
_cell_measurement_theta_min 3.08
_cell_volume 1741.5(9)
_computing_cell_refinement 'Bruker XSCANS'
_computing_data_collection 'Bruker XSCANS'
_computing_data_reduction 'Bruker SHELXTL'
_computing_molecular_graphics 'Bruker SHELXTL'
_computing_publication_material 'Bruker SHELXTL'
_computing_structure_refinement 'SHELXL-97 (Sheldrick, 1997)'
_computing_structure_solution 'SHELXS-97 (Sheldrick, 1990)'
_diffrn_ambient_temperature 293(2)
_diffrn_detector_area_resol_mean 0
_diffrn_measured_fraction_theta_full 0.993
_diffrn_measured_fraction_theta_max 0.993
_diffrn_measurement_device_type 'Bruker P4'
_diffrn_measurement_method '\w scans'
_diffrn_radiation_monochromator graphite
_diffrn_radiation_source 'fine-focus sealed tube'
_diffrn_radiation_type MoK\a
_diffrn_radiation_wavelength 0.71073
_diffrn_reflns_av_R_equivalents 0.0407
_diffrn_reflns_av_sigmaI/netI 0.0299
_diffrn_reflns_limit_h_max 18
_diffrn_reflns_limit_h_min -18
_diffrn_reflns_limit_k_max 9
_diffrn_reflns_limit_k_min -9
_diffrn_reflns_limit_l_max 26
_diffrn_reflns_limit_l_min -26
_diffrn_reflns_number 16730
_diffrn_reflns_theta_full 27.48
_diffrn_reflns_theta_max 27.48
_diffrn_reflns_theta_min 3.08
_diffrn_standards_decay_% 0
_diffrn_standards_interval_count 0
_diffrn_standards_interval_time 0
_diffrn_standards_number 0
_exptl_absorpt_coefficient_mu 4.362
_exptl_absorpt_correction_T_max 0.4758
_exptl_absorpt_correction_T_min 0.3545
_exptl_absorpt_correction_type multi-scan
_exptl_absorpt_process_details SADABS
_exptl_crystal_colour 0
_exptl_crystal_density_diffrn 2.146
_exptl_crystal_density_method 'not measured'
_exptl_crystal_description 0
_exptl_crystal_F_000 1092
_exptl_crystal_size_max 0.30
_exptl_crystal_size_mid 0.20
_exptl_crystal_size_min 0.20
_refine_diff_density_max 3.801
_refine_diff_density_min -0.988
_refine_diff_density_rms 0.124
_refine_ls_extinction_method none
_refine_ls_goodness_of_fit_ref 1.076
_refine_ls_hydrogen_treatment none
_refine_ls_matrix_type full
_refine_ls_number_parameters 318
_refine_ls_number_reflns 3966
_refine_ls_number_restraints 0
_refine_ls_restrained_S_all 1.076
_refine_ls_R_factor_all 0.0269
_refine_ls_R_factor_gt 0.0246
_refine_ls_shift/su_max 0.001
_refine_ls_shift/su_mean 0.000
_refine_ls_structure_factor_coef Fsqd
_refine_ls_weighting_details 'calc w=1/[\s^2^(Fo^2^)+(0.0265P)^2^+2.4450P] where P=(Fo^2^+2Fc^2^)/3'
_refine_ls_weighting_scheme calc
_refine_ls_wR_factor_gt 0.0579
_refine_ls_wR_factor_ref 0.0593
_reflns_number_gt 3650
_reflns_number_total 3966
_reflns_threshold_expression >2sigma(I)
_cod_data_source_file c4dt02517b2.cif
_cod_data_source_block shelxl
_cod_depositor_comments
;
The following automatic conversions were performed:

'_symmetry_cell_setting' value 'Monoclinic' changed to 'monoclinic'
according to
/usr/data/users/saulius/crontab/automatic-downloads/rss-feeds/RSC/lib/dictionaries/cif_core.dic
dictionary named 'cif_core.dic' version 2.4.2 from
2011-04-26.

'_exptl_absorpt_correction_type' value 'MULTI-SCAN'
changed to 'multi-scan' according to
/usr/data/users/saulius/crontab/automatic-downloads/rss-feeds/RSC/lib/dictionaries/cif_core.dic
dictionary named 'cif_core.dic' version 2.4.2 from 2011-04-26.

Automatic conversion script
Id: cif_fix_values 2827 2014-09-09 07:05:25Z andrius 

 Adding full bibliography for 7032675--7032682.cif.
;
_cod_original_cell_volume 1741.5(8)
_cod_original_sg_symbol_H-M P21/c
_cod_database_code 7032680

loop_
_symmetry_equiv_pos_as_xyz
'x, y, z'
'-x, y+1/2, -z+1/2'
'-x, -y, -z'
'x, -y-1/2, z-1/2'

loop_
_atom_site_label
_atom_site_type_symbol
_atom_site_fract_x
_atom_site_fract_y
_atom_site_fract_z
_atom_site_U_iso_or_equiv
_atom_site_adp_type
_atom_site_occupancy
_atom_site_symmetry_multiplicity
_atom_site_calc_flag
H11 H 0.233(9) 0.887(15) 1.019(6) 0.16(4) Uiso 1 1 d
Dy1 Dy 0.492890(11) 0.291264(19) 0.627825(7) 0.01478(6) Uani 1 1 d
O3 O 0.6752(2) -0.2897(3) 0.49620(14) 0.0281(5) Uani 1 1 d
C8 C 0.9102(3) -0.2046(4) 0.58339(19) 0.0186(6) Uani 1 1 d
O9 O 0.6278(2) 0.4975(4) 0.73293(15) 0.0249(5) Uani 1 1 d
O10 O 0.4928(2) 0.5947(4) 0.57719(15) 0.0247(5) Uani 1 1 d
N1 N 0.6711(2) 0.0955(4) 0.70746(14) 0.0175(5) Uani 1 1 d
C7 C 0.7304(3) -0.2683(5) 0.57147(19) 0.0199(6) Uani 1 1 d
O6 O 0.5929(2) 0.2566(4) 0.57318(14) 0.0291(6) Uani 1 1 d
O2 O 1.0326(2) -0.2526(5) 0.52151(17) 0.0393(7) Uani 1 1 d
O4 O 0.6968(2) -0.3157(4) 0.61178(17) 0.0428(8) Uani 1 1 d
O5 O 0.7332(2) 0.1566(4) 0.56799(17) 0.0387(7) Uani 1 1 d
C5 C 0.8992(2) -0.0907(4) 0.68878(17) 0.0167(6) Uani 1 1 d
C4 C 1.0142(3) -0.0377(5) 0.73221(19) 0.0210(6) Uani 1 1 d
O7 O 0.53231(19) 0.1486(3) 0.74863(13) 0.0245(5) Uani 1 1 d
C12 C 0.7018(3) 0.0144(4) 0.77611(17) 0.0183(6) Uani 1 1 d
O1 O 1.1872(2) -0.1131(5) 0.62405(15) 0.0392(7) Uani 1 1 d
O11 O 0.4268(3) -0.0249(5) 0.5935(2) 0.0480(9) Uani 1 1 d
C2 C 1.0237(3) -0.1426(5) 0.62544(18) 0.0202(6) Uani 1 1 d
C14 C 0.7339(3) 0.0675(4) 0.67998(17) 0.0171(6) Uani 1 1 d
C15 C 0.6855(3) 0.1669(5) 0.60140(19) 0.0229(7) Uani 1 1 d
C10 C 0.8690(3) -0.1117(5) 0.79628(19) 0.0222(6) Uani 1 1 d
C9 C 0.8332(2) -0.0444(4) 0.72140(17) 0.0170(6) Uani 1 1 d
C3 C 1.0763(3) -0.0654(5) 0.70134(19) 0.0227(6) Uani 1 1 d
C13 C 0.6153(3) 0.0406(4) 0.79421(17) 0.0188(6) Uani 1 1 d
O8 O 0.63017(19) -0.0511(3) 0.85154(13) 0.0238(5) Uani 1 1 d
C6 C 0.8489(3) -0.1839(4) 0.61498(18) 0.0176(6) Uani 1 1 d
C1 C 1.0890(3) -0.1666(5) 0.5910(2) 0.0253(7) Uani 1 1 d
C11 C 0.8023(3) -0.0872(5) 0.82356(19) 0.0228(7) Uani 1 1 d
O12 O 0.1666(3) 0.8680(5) 0.9843(3) 0.0485(8) Uani 1 1 d
H2 H 1.149(3) -0.031(6) 0.729(2) 0.026(10) Uiso 1 1 d
H4 H 0.928(4) -0.180(6) 0.825(3) 0.031(11) Uiso 1 1 d
H5 H 0.826(3) -0.134(5) 0.873(2) 0.022(9) Uiso 1 1 d
H1 H 0.868(3) -0.258(5) 0.529(2) 0.017(9) Uiso 1 1 d
H3 H 1.052(3) 0.012(5) 0.785(2) 0.025(10) Uiso 1 1 d
H6 H 0.592(3) 0.551(6) 0.744(2) 0.022(10) Uiso 1 1 d
H7 H 0.682(4) 0.456(7) 0.776(3) 0.050(14) Uiso 1 1 d
H13 H 0.548(4) 0.621(7) 0.587(3) 0.048(15) Uiso 1 1 d
H12 H 0.447(4) 0.623(7) 0.531(3) 0.039(13) Uiso 1 1 d
H8 H 0.374(7) -0.058(11) 0.553(5) 0.11(3) Uiso 1 1 d
H10 H 0.190(6) 0.799(8) 0.969(4) 0.07(2) Uiso 1 1 d
H9 H 0.456(5) -0.104(9) 0.611(3) 0.050(18) Uiso 1 1 d
H14 H 1.073(4) -0.285(6) 0.509(3) 0.045(14) Uiso 1 1 d

loop_
_atom_site_aniso_label
_atom_site_aniso_U_11
_atom_site_aniso_U_22
_atom_site_aniso_U_33
_atom_site_aniso_U_23
_atom_site_aniso_U_13
_atom_site_aniso_U_12
Dy1 0.01518(8) 0.01857(9) 0.01185(8) -0.00004(5) 0.00869(7) 0.00051(5)
O3 0.0190(12) 0.0384(15) 0.0149(11) -0.0050(9) 0.0035(9) -0.0032(10)
C8 0.0163(14) 0.0228(16) 0.0145(14) -0.0030(11) 0.0078(12) -0.0008(11)
O9 0.0192(12) 0.0308(13) 0.0199(12) -0.0024(10) 0.0090(11) 0.0006(10)
O10 0.0234(13) 0.0289(13) 0.0197(12) 0.0071(10) 0.0115(11) 0.0000(10)
N1 0.0199(12) 0.0204(13) 0.0140(11) 0.0016(10) 0.0110(10) 0.0013(10)
C7 0.0154(14) 0.0248(16) 0.0176(15) -0.0042(12) 0.0087(12) -0.0012(12)
O6 0.0301(13) 0.0426(14) 0.0240(12) 0.0147(11) 0.0212(11) 0.0173(11)
O2 0.0260(14) 0.068(2) 0.0325(15) -0.0200(14) 0.0222(13) -0.0112(13)
O4 0.0364(15) 0.067(2) 0.0319(15) -0.0159(13) 0.0240(13) -0.0274(14)
O5 0.0459(16) 0.0514(17) 0.0396(15) 0.0213(13) 0.0368(14) 0.0207(14)
C5 0.0148(13) 0.0181(14) 0.0152(13) 0.0006(11) 0.0079(11) 0.0018(11)
C4 0.0183(15) 0.0235(16) 0.0175(14) -0.0059(12) 0.0086(12) -0.0024(12)
O7 0.0236(11) 0.0317(13) 0.0228(11) 0.0082(10) 0.0163(10) 0.0050(10)
C12 0.0208(15) 0.0208(15) 0.0152(14) 0.0016(11) 0.0117(12) -0.0004(12)
O1 0.0205(12) 0.069(2) 0.0305(14) -0.0091(13) 0.0165(11) -0.0105(13)
O11 0.051(2) 0.0256(15) 0.0380(18) -0.0015(14) 0.0099(16) -0.0027(15)
C2 0.0173(14) 0.0240(15) 0.0201(15) -0.0001(13) 0.0116(12) 0.0011(12)
C14 0.0194(14) 0.0186(14) 0.0151(13) 0.0011(11) 0.0112(12) 0.0005(11)
C15 0.0269(16) 0.0278(16) 0.0196(15) 0.0068(13) 0.0169(14) 0.0088(13)
C10 0.0207(15) 0.0243(16) 0.0173(15) 0.0028(12) 0.0089(13) 0.0061(13)
C9 0.0169(14) 0.0178(14) 0.0149(13) -0.0022(11) 0.0086(12) -0.0019(11)
C3 0.0144(14) 0.0263(17) 0.0231(16) -0.0036(13) 0.0088(13) -0.0031(12)
C13 0.0195(14) 0.0228(15) 0.0147(13) -0.0007(12) 0.0105(12) -0.0024(12)
O8 0.0240(11) 0.0320(13) 0.0180(11) 0.0053(9) 0.0138(9) -0.0016(10)
C6 0.0133(14) 0.0219(15) 0.0142(14) -0.0003(11) 0.0063(12) -0.0001(11)
C1 0.0191(15) 0.0351(18) 0.0198(16) 0.0006(14) 0.0105(13) 0.0014(14)
C11 0.0256(16) 0.0277(17) 0.0157(14) 0.0045(12) 0.0126(13) 0.0034(13)
O12 0.057(2) 0.0442(19) 0.075(3) 0.0045(17) 0.056(2) 0.0053(17)

loop_
_atom_type_symbol
_atom_type_description
_atom_type_scat_dispersion_real
_atom_type_scat_dispersion_imag
_atom_type_scat_source
C C 0.0033 0.0016 'International Tables Vol C Tables 4.2.6.8 and 6.1.1.4'
H H 0.0000 0.0000 'International Tables Vol C Tables 4.2.6.8 and 6.1.1.4'
Dy Dy -0.1892 4.4098 'International Tables Vol C Tables 4.2.6.8 and 6.1.1.4'
N N 0.0061 0.0033 'International Tables Vol C Tables 4.2.6.8 and 6.1.1.4'
O O 0.0106 0.0060 'International Tables Vol C Tables 4.2.6.8 and 6.1.1.4'

loop_
_geom_angle_atom_site_label_1
_geom_angle_atom_site_label_2
_geom_angle_atom_site_label_3
_geom_angle
_geom_angle_site_symmetry_1
_geom_angle_site_symmetry_3
O3 Dy1 O6 90.56(10) 3_656 .
O3 Dy1 O8 77.67(9) 3_656 2_656
O6 Dy1 O8 153.96(8) . 2_656
O3 Dy1 O9 141.82(9) 3_656 .
O6 Dy1 O9 95.76(10) . .
O8 Dy1 O9 80.49(9) 2_656 .
O3 Dy1 O11 71.80(12) 3_656 .
O6 Dy1 O11 90.49(12) . .
O8 Dy1 O11 107.29(12) 2_656 .
O9 Dy1 O11 145.39(11) . .
O3 Dy1 O10 77.82(9) 3_656 .
O6 Dy1 O10 74.10(9) . .
O8 Dy1 O10 80.70(9) 2_656 .
O9 Dy1 O10 67.97(9) . .
O11 Dy1 O10 145.74(11) . .
O3 Dy1 O7 127.07(9) 3_656 .
O6 Dy1 O7 128.34(8) . .
O8 Dy1 O7 76.07(8) 2_656 .
O9 Dy1 O7 76.08(9) . .
O11 Dy1 O7 73.45(11) . .
O10 Dy1 O7 139.79(9) . .
O3 Dy1 N1 137.60(9) 3_656 .
O6 Dy1 N1 64.16(8) . .
O8 Dy1 N1 138.08(8) 2_656 .
O9 Dy1 N1 77.45(9) . .
O11 Dy1 N1 74.83(12) . .
O10 Dy1 N1 121.71(9) . .
O7 Dy1 N1 64.28(8) . .
C7 O3 Dy1 149.8(2) . 3_656
C6 C8 C2 121.1(3) . .
C6 C8 H1 116(2) . .
C2 C8 H1 123(2) . .
Dy1 O9 H6 104(3) . .
Dy1 O9 H7 120(4) . .
H6 O9 H7 104(4) . .
Dy1 O10 H13 113(4) . .
Dy1 O10 H12 122(3) . .
H13 O10 H12 105(5) . .
C14 N1 C12 120.0(3) . .
C14 N1 Dy1 119.74(19) . .
C12 N1 Dy1 120.26(19) . .
O4 C7 O3 125.5(3) . .
O4 C7 C6 118.0(3) . .
O3 C7 C6 116.4(3) . .
C15 O6 Dy1 128.5(2) . .
C1 O2 H14 114(4) . .
C4 C5 C6 118.7(3) . .
C4 C5 C9 119.0(3) . .
C6 C5 C9 122.3(3) . .
C3 C4 C5 120.9(3) . .
C3 C4 H3 120(2) . .
C5 C4 H3 119(2) . .
C13 O7 Dy1 124.48(19) . .
N1 C12 C11 121.8(3) . .
N1 C12 C13 113.7(3) . .
C11 C12 C13 124.4(3) . .
Dy1 O11 H8 125(6) . .
Dy1 O11 H9 129(5) . .
H8 O11 H9 103(7) . .
C3 C2 C8 119.0(3) . .
C3 C2 C1 120.4(3) . .
C8 C2 C1 120.5(3) . .
N1 C14 C9 122.0(3) . .
N1 C14 C15 112.6(3) . .
C9 C14 C15 125.3(3) . .
O5 C15 O6 124.0(3) . .
O5 C15 C14 121.1(3) . .
O6 C15 C14 115.0(3) . .
C11 C10 C9 121.1(3) . .
C11 C10 H4 116(3) . .
C9 C10 H4 122(3) . .
C10 C9 C14 116.5(3) . .
C10 C9 C5 120.4(3) . .
C14 C9 C5 123.1(3) . .
C2 C3 C4 120.2(3) . .
C2 C3 H2 120(2) . .
C4 C3 H2 120(2) . .
O8 C13 O7 125.6(3) . .
O8 C13 C12 117.5(3) . .
O7 C13 C12 116.9(3) . .
C13 O8 Dy1 134.2(2) . 2_646
C8 C6 C5 119.8(3) . .
C8 C6 C7 119.5(3) . .
C5 C6 C7 120.7(3) . .
O1 C1 O2 121.6(3) . .
O1 C1 C2 123.6(3) . .
O2 C1 C2 114.7(3) . .
C12 C11 C10 118.1(3) . .
C12 C11 H5 121(2) . .
C10 C11 H5 121(2) . .
H11 O12 H10 83(8) . .

loop_
_geom_bond_atom_site_label_1
_geom_bond_atom_site_label_2
_geom_bond_distance
_geom_bond_site_symmetry_2
Dy1 O3 2.263(2) 3_656
Dy1 O6 2.322(2) .
Dy1 O8 2.357(2) 2_656
Dy1 O9 2.393(2) .
Dy1 O11 2.408(3) .
Dy1 O10 2.423(2) .
Dy1 O7 2.439(2) .
Dy1 N1 2.516(3) .
O3 C7 1.272(4) .
O3 Dy1 2.263(2) 3_656
C8 C6 1.388(4) .
C8 C2 1.402(4) .
C8 H1 0.98(4) .
O9 H6 0.79(4) .
O9 H7 0.82(5) .
O10 H13 0.73(5) .
O10 H12 0.81(5) .
N1 C14 1.345(4) .
N1 C12 1.346(4) .
C7 O4 1.237(4) .
C7 C6 1.516(4) .
O6 C15 1.277(4) .
O2 C1 1.315(4) .
O2 H14 0.81(5) .
O5 C15 1.236(4) .
C5 C4 1.399(4) .
C5 C6 1.414(4) .
C5 C9 1.500(4) .
C4 C3 1.394(4) .
C4 H3 0.96(4) .
O7 C13 1.264(4) .
C12 C11 1.389(4) .
C12 C13 1.518(4) .
O1 C1 1.220(4) .
O11 H8 0.77(8) .
O11 H9 0.67(6) .
C2 C3 1.393(4) .
C2 C1 1.495(4) .
C14 C9 1.412(4) .
C14 C15 1.517(4) .
C10 C11 1.390(4) .
C10 C9 1.399(4) .
C10 H4 0.86(4) .
C3 H2 0.89(4) .
C13 O8 1.261(4) .
O8 Dy1 2.357(2) 2_646
C11 H5 0.93(4) .
O12 H11 0.80(10) .
O12 H10 0.76(7) .
